data_4122989
loop_
_publ_author_name
'Gandhamsetty, Narasimhulu'
'Joung, Seewon'
'Park, Sung-Woo'
'Park, Sehoon'
'Chang, Sukbok'

_publ_section_title
;
 Boron-Catalyzed Silylative Reduction of Quinolines: Selective sp(3) C-Si
 Bond Formation.
;
_journal_name_full 'Journal of the American Chemical Society'
_journal_page_first 141120154130001
_journal_paper_doi 10.1021/ja510674u
_journal_year 2014
_chemical_formula_moiety 'C22 H25 Br N2 O2 S Si'
_chemical_formula_sum 'C22 H25 Br N2 O2 S Si'
_chemical_formula_weight 489.50
_chemical_name_systematic
; 
 ? 
;
_space_group_IT_number 2
_symmetry_cell_setting triclinic
_symmetry_space_group_name_Hall '-P 1'
_symmetry_space_group_name_H-M 'P -1'
_atom_sites_solution_hydrogens geom
_atom_sites_solution_primary direct
_atom_sites_solution_secondary difmap
_audit_creation_method SHELXL-97
_cell_angle_alpha 71.5700(10)
_cell_angle_beta 78.1050(10)
_cell_angle_gamma 89.9540(10)
_cell_formula_units_Z 4
_cell_length_a 7.6277(3)
_cell_length_b 16.5219(6)
_cell_length_c 18.3654(7)
_cell_measurement_reflns_used 55874
_cell_measurement_temperature 120(2)
_cell_measurement_theta_max 29.96
_cell_measurement_theta_min 2.74
_cell_volume 2143.45(14)
_computing_cell_refinement 'Bruker SMART'
_computing_data_collection 'Bruker SMART'
_computing_data_reduction 'Bruker SAINT'
_computing_molecular_graphics 'Bruker SHELXTL'
_computing_publication_material 'Bruker SHELXTL'
_computing_structure_refinement 'SHELXL-97 (Sheldrick, 1997)'
_computing_structure_solution 'SHELXS-97 (Sheldrick, 1990)'
_diffrn_ambient_temperature 120(2)
_diffrn_measured_fraction_theta_full 0.999
_diffrn_measured_fraction_theta_max 0.999
_diffrn_measurement_device_type 'CCD area detector'
_diffrn_measurement_method 'phi and omega scans'
_diffrn_radiation_monochromator graphite
_diffrn_radiation_source 'fine-focus sealed tube'
_diffrn_radiation_type MoK\a
_diffrn_radiation_wavelength 0.71073
_diffrn_reflns_av_R_equivalents 0.0591
_diffrn_reflns_av_sigmaI/netI 0.0730
_diffrn_reflns_limit_h_max 10
_diffrn_reflns_limit_h_min -10
_diffrn_reflns_limit_k_max 21
_diffrn_reflns_limit_k_min -23
_diffrn_reflns_limit_l_max 25
_diffrn_reflns_limit_l_min -25
_diffrn_reflns_number 55874
_diffrn_reflns_theta_full 25.00
_diffrn_reflns_theta_max 29.96
_diffrn_reflns_theta_min 2.74
_exptl_absorpt_coefficient_mu 2.093
_exptl_absorpt_correction_T_max 0.8504
_exptl_absorpt_correction_T_min 0.6796
_exptl_absorpt_correction_type multi-scan
_exptl_absorpt_process_details SADABS
_exptl_crystal_colour orange
_exptl_crystal_density_diffrn 1.517
_exptl_crystal_density_meas ?
_exptl_crystal_density_method 'not measured'
_exptl_crystal_description platy
_exptl_crystal_F_000 1008
_exptl_crystal_size_max 0.20
_exptl_crystal_size_mid 0.13
_exptl_crystal_size_min 0.08
_refine_diff_density_max 2.339
_refine_diff_density_min -0.570
_refine_diff_density_rms 0.150
_refine_ls_extinction_method none
_refine_ls_goodness_of_fit_ref 1.184
_refine_ls_hydrogen_treatment constr
_refine_ls_matrix_type full
_refine_ls_number_parameters 523
_refine_ls_number_reflns 7540
_refine_ls_number_restraints 0
_refine_ls_restrained_S_all 1.184
_refine_ls_R_factor_all 0.0802
_refine_ls_R_factor_gt 0.0599
_refine_ls_shift/su_max 0.000
_refine_ls_shift/su_mean 0.000
_refine_ls_structure_factor_coef Fsqd
_refine_ls_weighting_details 'calc w=1/[\s^2^(Fo^2^)+(0.0899P)^2^+5.4900P] where P=(Fo^2^+2Fc^2^)/3'
_refine_ls_weighting_scheme calc
_refine_ls_wR_factor_gt 0.1616
_refine_ls_wR_factor_ref 0.1840
_reflns_number_gt 7371
_reflns_number_total 11976
_reflns_threshold_expression >2sigma(I)
_cod_data_source_file ja510674u_si_004.cif
_cod_data_source_block n0064b-2
_cod_depositor_comments
;
The following automatic conversions were performed:

'_symmetry_cell_setting' value 'Triclinic' changed to 'triclinic'
according to
/home/saulius/struct/COD-crude-data--automatic-downloads/rss-feeds/ACS/lib/dictionaries/cif_core.dic
dictionary named 'cif_core.dic' version 2.4.2 from 2011-04-26.

Automatic conversion script
Id: cif_fix_values 2935 2014-11-11 08:27:57Z andrius 

The following automatic conversions were performed:

'_exptl_crystal_density_meas' value 'not measured' was changed to '?'
- the value is perceived as not measured.

Automatic conversion script
Id: cif_fix_values 3008 2015-01-20 13:52:24Z robertas 
;
_cod_original_cell_volume 2143.46(14)
_cod_original_sg_symbol_H-M P-1
_cod_database_code 4122989

loop_
_symmetry_equiv_pos_as_xyz
'x, y, z'
'-x, -y, -z'

loop_
_atom_site_label
_atom_site_type_symbol
_atom_site_fract_x
_atom_site_fract_y
_atom_site_fract_z
_atom_site_U_iso_or_equiv
_atom_site_adp_type
_atom_site_occupancy
_atom_site_symmetry_multiplicity
_atom_site_calc_flag
_atom_site_refinement_flags
Br1 Br 1.13721(9) 0.34534(4) 0.53715(4) 0.0448(2) Uani 1 1 d .
Br2 Br 1.17525(9) 0.15498(4) 0.46285(4) 0.0455(2) Uani 1 1 d .
S2 S 0.85201(16) 0.17658(8) 0.11745(7) 0.0214(3) Uani 1 1 d .
S1 S 0.46900(16) 0.32280(8) 0.88261(7) 0.0205(3) Uani 1 1 d .
Si1 Si 0.1954(2) 0.54582(10) 0.65128(9) 0.0294(4) Uani 1 1 d .
H1 H 0.1329 0.5059 0.5999 0.035 Uiso 1 1 calc R
Si2 Si 0.3462(2) -0.04468(10) 0.34901(9) 0.0324(4) Uani 1 1 d .
H2 H 0.2333 -0.0058 0.4015 0.039 Uiso 1 1 calc R
O1 O 0.5411(5) 0.2404(2) 0.9019(2) 0.0260(8) Uani 1 1 d .
O2 O 0.2878(4) 0.3281(2) 0.9214(2) 0.0268(8) Uani 1 1 d .
O4 O 0.7094(5) 0.1713(2) 0.0789(2) 0.0280(8) Uani 1 1 d .
O3 O 0.9426(5) 0.2590(2) 0.0985(2) 0.0265(8) Uani 1 1 d .
N1 N 0.4776(6) 0.3584(3) 0.7872(3) 0.0259(10) Uani 1 1 d .
N2 N 0.4232(5) 0.5095(3) 0.8681(3) 0.0258(10) Uani 1 1 d .
N3 N 0.7660(6) 0.1412(3) 0.2128(3) 0.0260(10) Uani 1 1 d .
N4 N 0.7930(6) -0.0098(3) 0.1300(3) 0.0288(10) Uani 1 1 d .
C39 C 1.3331(6) 0.0849(3) 0.0593(3) 0.0235(11) Uani 1 1 d .
H39A H 1.4550 0.1067 0.0443 0.028 Uiso 1 1 calc R
C16 C 0.7692(7) 0.3618(3) 0.9254(3) 0.0214(10) Uani 1 1 d .
H16A H 0.7935 0.3039 0.9313 0.026 Uiso 1 1 calc R
C15 C 0.6166(6) 0.3933(3) 0.9011(3) 0.0175(10) Uani 1 1 d .
C14 C 0.5744(6) 0.4797(3) 0.8931(3) 0.0182(10) Uani 1 1 d .
C19 C 0.6955(6) 0.5308(3) 0.9122(3) 0.0203(10) Uani 1 1 d .
C18 C 0.8535(7) 0.4975(3) 0.9351(3) 0.0251(11) Uani 1 1 d .
H18A H 0.9355 0.5330 0.9462 0.030 Uiso 1 1 calc R
C17 C 0.8895(6) 0.4149(3) 0.9416(3) 0.0230(11) Uani 1 1 d .
H17A H 0.9962 0.3932 0.9571 0.028 Uiso 1 1 calc R
C38 C 1.1960(6) 0.1377(3) 0.0752(3) 0.0206(10) Uani 1 1 d .
H38A H 1.2254 0.1955 0.0697 0.025 Uiso 1 1 calc R
C40 C 1.2921(7) 0.0029(3) 0.0652(3) 0.0248(11) Uani 1 1 d .
H40A H 1.3858 -0.0322 0.0542 0.030 Uiso 1 1 calc R
C3 C 0.9303(7) 0.3058(3) 0.6933(3) 0.0278(12) Uani 1 1 d .
H3A H 1.0272 0.2729 0.7080 0.033 Uiso 1 1 calc R
C36 C 0.9696(6) 0.0200(3) 0.1061(3) 0.0189(10) Uani 1 1 d .
C4 C 0.9372(8) 0.3506(4) 0.6163(3) 0.0305(12) Uani 1 1 d .
C41 C 1.1105(7) -0.0312(3) 0.0878(3) 0.0224(11) Uani 1 1 d .
C42 C 1.0617(8) -0.1156(3) 0.0921(3) 0.0314(13) Uani 1 1 d .
H42A H 1.1514 -0.1519 0.0795 0.038 Uiso 1 1 calc R
C24 C 1.0306(7) 0.1915(4) 0.2498(3) 0.0284(12) Uani 1 1 d .
H24A H 1.0784 0.2235 0.1963 0.034 Uiso 1 1 calc R
C2 C 0.7803(7) 0.3085(3) 0.7503(3) 0.0271(12) Uani 1 1 d .
H2A H 0.7755 0.2766 0.8038 0.033 Uiso 1 1 calc R
C25 C 1.1235(7) 0.1944(4) 0.3066(3) 0.0294(12) Uani 1 1 d .
H25A H 1.2350 0.2271 0.2918 0.035 Uiso 1 1 calc R
C27 C 0.8951(8) 0.0997(4) 0.4049(3) 0.0312(12) Uani 1 1 d .
H27A H 0.8496 0.0676 0.4586 0.037 Uiso 1 1 calc R
C1 C 0.6366(7) 0.3573(3) 0.7304(3) 0.0230(11) Uani 1 1 d .
C37 C 1.0191(6) 0.1061(3) 0.0987(3) 0.0180(10) Uani 1 1 d .
C35 C 0.0344(7) -0.0908(4) 0.3059(3) 0.0317(13) Uani 1 1 d .
H35A H -0.0228 -0.0915 0.2630 0.048 Uiso 1 1 calc R
H35B H -0.0356 -0.0584 0.3368 0.048 Uiso 1 1 calc R
H35C H 0.0397 -0.1496 0.3399 0.048 Uiso 1 1 calc R
C26 C 1.0533(8) 0.1496(4) 0.3840(3) 0.0315(13) Uani 1 1 d .
C23 C 0.8681(7) 0.1426(3) 0.2697(3) 0.0246(11) Uani 1 1 d .
C29 C 0.6297(8) 0.0382(4) 0.3765(3) 0.0348(13) Uani 1 1 d .
H29A H 0.5328 0.0665 0.4021 0.042 Uiso 1 1 calc R
H29B H 0.6476 -0.0161 0.4161 0.042 Uiso 1 1 calc R
C20 C 0.6504(7) 0.6150(3) 0.9077(3) 0.0278(12) Uani 1 1 d .
H20A H 0.7267 0.6512 0.9208 0.033 Uiso 1 1 calc R
C22 C 0.3886(7) 0.5885(3) 0.8651(3) 0.0305(13) Uani 1 1 d .
H22A H 0.2826 0.6096 0.8484 0.037 Uiso 1 1 calc R
C21 C 0.4966(8) 0.6441(4) 0.8846(3) 0.0343(13) Uani 1 1 d .
H21A H 0.4633 0.7002 0.8817 0.041 Uiso 1 1 calc R
C13 C -0.1593(7) 0.5909(4) 0.6939(3) 0.0305(12) Uani 1 1 d .
H13A H -0.2595 0.5923 0.7364 0.046 Uiso 1 1 calc R
H13B H -0.1977 0.5569 0.6641 0.046 Uiso 1 1 calc R
H13C H -0.1215 0.6493 0.6587 0.046 Uiso 1 1 calc R
C10 C 0.2954(8) 0.6559(4) 0.5906(4) 0.0429(16) Uani 1 1 d .
H10A H 0.3920 0.6517 0.5470 0.051 Uiso 1 1 calc R
H10B H 0.2017 0.6894 0.5670 0.051 Uiso 1 1 calc R
C28 C 0.8009(7) 0.0952(3) 0.3491(3) 0.0272(12) Uani 1 1 d .
C5 C 0.7989(8) 0.4011(4) 0.5948(3) 0.0313(12) Uani 1 1 d .
H5A H 0.8069 0.4336 0.5412 0.038 Uiso 1 1 calc R
C6 C 0.6485(7) 0.4046(3) 0.6511(3) 0.0264(11) Uani 1 1 d .
C12 C 0.0000(7) 0.5501(4) 0.7292(4) 0.0387(15) Uani 1 1 d .
H12A H -0.0391 0.4914 0.7652 0.046 Uiso 1 1 calc R
H12B H 0.0367 0.5838 0.7602 0.046 Uiso 1 1 calc R
C7 C 0.5040(8) 0.4621(4) 0.6238(3) 0.0341(13) Uani 1 1 d .
H7A H 0.4313 0.4337 0.5988 0.041 Uiso 1 1 calc R
H7B H 0.5612 0.5161 0.5838 0.041 Uiso 1 1 calc R
C8 C 0.3812(7) 0.4826(4) 0.6913(3) 0.0334(13) Uani 1 1 d .
H8A H 0.4526 0.5203 0.7094 0.040 Uiso 1 1 calc R
C44 C 0.7555(8) -0.0891(4) 0.1334(4) 0.0356(14) Uani 1 1 d .
H44A H 0.6332 -0.1103 0.1496 0.043 Uiso 1 1 calc R
C9 C 0.3213(7) 0.4013(4) 0.7588(4) 0.0353(14) Uani 1 1 d .
H9A H 0.2400 0.4145 0.8024 0.042 Uiso 1 1 calc R
H9B H 0.2536 0.3621 0.7417 0.042 Uiso 1 1 calc R
C43 C 0.8852(9) -0.1442(4) 0.1144(3) 0.0375(14) Uani 1 1 d .
H43A H 0.8500 -0.2005 0.1171 0.045 Uiso 1 1 calc R
C34 C 0.2281(8) -0.0479(5) 0.2712(4) 0.0446(16) Uani 1 1 d .
H34A H 0.2222 0.0112 0.2364 0.054 Uiso 1 1 calc R
H34B H 0.2974 -0.0799 0.2389 0.054 Uiso 1 1 calc R
C32 C 0.3889(9) -0.1548(4) 0.4075(4) 0.0440(16) Uani 1 1 d .
H32A H 0.4419 -0.1512 0.4513 0.053 Uiso 1 1 calc R
H32B H 0.2724 -0.1888 0.4307 0.053 Uiso 1 1 calc R
C31 C 0.5819(8) 0.0987(4) 0.2406(4) 0.0430(15) Uani 1 1 d .
H31A H 0.5453 0.0850 0.1970 0.052 Uiso 1 1 calc R
H31B H 0.4970 0.1385 0.2567 0.052 Uiso 1 1 calc R
C30 C 0.5719(9) 0.0186(4) 0.3084(4) 0.0466(17) Uani 1 1 d .
H30A H 0.6603 -0.0197 0.2906 0.056 Uiso 1 1 calc R
C11 C 0.3723(11) 0.7036(5) 0.6366(6) 0.067(2) Uani 1 1 d .
H11A H 0.4221 0.7605 0.6014 0.101 Uiso 1 1 calc R
H11B H 0.4674 0.6717 0.6591 0.101 Uiso 1 1 calc R
H11C H 0.2769 0.7095 0.6791 0.101 Uiso 1 1 calc R
C33 C 0.5114(11) -0.2017(5) 0.3617(6) 0.071(2) Uani 1 1 d .
H33A H 0.5267 -0.2587 0.3968 0.106 Uiso 1 1 calc R
H33B H 0.6286 -0.1696 0.3395 0.106 Uiso 1 1 calc R
H33C H 0.4588 -0.2074 0.3191 0.106 Uiso 1 1 calc R

loop_
_atom_site_aniso_label
_atom_site_aniso_U_11
_atom_site_aniso_U_22
_atom_site_aniso_U_33
_atom_site_aniso_U_23
_atom_site_aniso_U_13
_atom_site_aniso_U_12
Br1 0.0480(4) 0.0472(4) 0.0366(4) -0.0183(3) 0.0042(3) 0.0094(3)
Br2 0.0598(4) 0.0467(4) 0.0374(4) -0.0176(3) -0.0205(3) -0.0022(3)
S2 0.0199(6) 0.0190(6) 0.0211(6) -0.0009(5) -0.0039(5) 0.0022(5)
S1 0.0208(6) 0.0167(6) 0.0202(6) -0.0006(5) -0.0044(5) -0.0021(5)
Si1 0.0270(8) 0.0286(8) 0.0246(8) 0.0005(6) -0.0026(6) 0.0039(6)
Si2 0.0339(9) 0.0297(8) 0.0267(8) 0.0026(7) -0.0102(6) -0.0080(6)
O1 0.032(2) 0.0143(18) 0.029(2) -0.0021(15) -0.0074(15) -0.0006(14)
O2 0.0198(18) 0.025(2) 0.028(2) 0.0007(16) -0.0016(15) -0.0041(14)
O4 0.0231(19) 0.030(2) 0.028(2) -0.0020(16) -0.0094(15) 0.0056(15)
O3 0.031(2) 0.0152(18) 0.030(2) -0.0029(15) -0.0054(15) 0.0007(14)
N1 0.027(2) 0.026(2) 0.024(2) -0.0024(19) -0.0115(18) 0.0025(18)
N2 0.018(2) 0.022(2) 0.029(2) 0.0005(19) -0.0009(18) 0.0038(17)
N3 0.022(2) 0.029(2) 0.023(2) -0.0055(19) -0.0003(17) -0.0020(18)
N4 0.024(2) 0.024(2) 0.033(3) 0.002(2) -0.0127(19) -0.0042(18)
C39 0.016(2) 0.030(3) 0.022(3) -0.007(2) -0.0012(19) -0.002(2)
C16 0.026(3) 0.021(3) 0.016(2) -0.004(2) -0.005(2) 0.005(2)
C15 0.020(2) 0.014(2) 0.014(2) -0.0014(19) 0.0009(18) -0.0015(18)
C14 0.016(2) 0.020(3) 0.013(2) -0.0016(19) 0.0018(18) 0.0035(19)
C19 0.025(3) 0.019(3) 0.014(2) -0.005(2) 0.0033(19) -0.002(2)
C18 0.028(3) 0.026(3) 0.022(3) -0.008(2) -0.008(2) -0.002(2)
C17 0.019(2) 0.030(3) 0.021(3) -0.007(2) -0.008(2) 0.004(2)
C38 0.026(3) 0.019(3) 0.015(2) -0.003(2) -0.0041(19) -0.003(2)
C40 0.027(3) 0.029(3) 0.018(3) -0.008(2) -0.002(2) 0.008(2)
C3 0.032(3) 0.023(3) 0.030(3) -0.010(2) -0.009(2) 0.005(2)
C36 0.022(2) 0.017(2) 0.018(2) -0.002(2) -0.0087(19) -0.0022(19)
C4 0.038(3) 0.027(3) 0.030(3) -0.015(2) -0.003(2) 0.002(2)
C41 0.034(3) 0.019(3) 0.014(2) -0.003(2) -0.008(2) 0.000(2)
C42 0.050(4) 0.021(3) 0.025(3) -0.007(2) -0.014(2) 0.008(2)
C24 0.031(3) 0.028(3) 0.024(3) -0.008(2) 0.000(2) -0.001(2)
C2 0.034(3) 0.025(3) 0.024(3) -0.007(2) -0.011(2) 0.004(2)
C25 0.033(3) 0.027(3) 0.029(3) -0.011(2) -0.004(2) -0.002(2)
C27 0.037(3) 0.027(3) 0.027(3) -0.007(2) -0.006(2) 0.002(2)
C1 0.030(3) 0.019(3) 0.021(3) -0.007(2) -0.007(2) -0.002(2)
C37 0.019(2) 0.017(2) 0.016(2) -0.0023(19) -0.0041(18) 0.0014(19)
C35 0.029(3) 0.031(3) 0.035(3) -0.008(3) -0.011(2) -0.002(2)
C26 0.040(3) 0.024(3) 0.035(3) -0.015(3) -0.009(3) 0.006(2)
C23 0.024(3) 0.023(3) 0.026(3) -0.009(2) -0.002(2) 0.004(2)
C29 0.034(3) 0.038(3) 0.025(3) -0.002(3) -0.002(2) -0.008(3)
C20 0.038(3) 0.020(3) 0.022(3) -0.007(2) 0.001(2) -0.004(2)
C22 0.022(3) 0.025(3) 0.033(3) 0.000(2) 0.003(2) 0.007(2)
C21 0.045(3) 0.020(3) 0.031(3) -0.007(2) 0.004(3) 0.009(2)
C13 0.021(3) 0.030(3) 0.038(3) -0.009(3) -0.003(2) 0.005(2)
C10 0.032(3) 0.034(3) 0.042(4) 0.010(3) 0.001(3) 0.001(3)
C28 0.032(3) 0.022(3) 0.023(3) -0.006(2) 0.000(2) 0.004(2)
C5 0.040(3) 0.033(3) 0.021(3) -0.010(2) -0.006(2) 0.002(2)
C6 0.036(3) 0.020(3) 0.024(3) -0.005(2) -0.011(2) -0.003(2)
C12 0.027(3) 0.042(4) 0.031(3) 0.005(3) 0.001(2) 0.005(3)
C7 0.037(3) 0.037(3) 0.023(3) -0.002(2) -0.009(2) 0.007(3)
C8 0.030(3) 0.026(3) 0.035(3) 0.002(2) -0.007(2) 0.002(2)
C44 0.035(3) 0.027(3) 0.041(3) 0.004(3) -0.022(3) -0.008(2)
C9 0.028(3) 0.038(3) 0.036(3) -0.002(3) -0.012(2) 0.000(2)
C43 0.060(4) 0.018(3) 0.033(3) -0.001(2) -0.020(3) -0.011(3)
C34 0.038(3) 0.051(4) 0.032(3) 0.008(3) -0.014(3) -0.013(3)
C32 0.043(4) 0.032(3) 0.048(4) 0.009(3) -0.024(3) -0.006(3)
C31 0.028(3) 0.053(4) 0.039(4) -0.006(3) 0.000(3) -0.009(3)
C30 0.042(4) 0.043(4) 0.041(4) 0.007(3) -0.011(3) -0.014(3)
C11 0.064(5) 0.032(4) 0.102(7) -0.012(4) -0.024(5) 0.003(3)
C33 0.058(5) 0.041(4) 0.107(7) -0.018(5) -0.015(5) -0.005(4)

loop_
_atom_type_symbol
_atom_type_description
_atom_type_scat_dispersion_real
_atom_type_scat_dispersion_imag
_atom_type_scat_source
C C 0.0033 0.0016 'International Tables Vol C Tables 4.2.6.8 and 6.1.1.4'
H H 0.0000 0.0000 'International Tables Vol C Tables 4.2.6.8 and 6.1.1.4'
N N 0.0061 0.0033 'International Tables Vol C Tables 4.2.6.8 and 6.1.1.4'
O O 0.0106 0.0060 'International Tables Vol C Tables 4.2.6.8 and 6.1.1.4'
Si Si 0.0817 0.0704 'International Tables Vol C Tables 4.2.6.8 and 6.1.1.4'
S S 0.1246 0.1234 'International Tables Vol C Tables 4.2.6.8 and 6.1.1.4'
Br Br -0.2901 2.4595 'International Tables Vol C Tables 4.2.6.8 and 6.1.1.4'

loop_
_geom_angle_atom_site_label_1
_geom_angle_atom_site_label_2
_geom_angle_atom_site_label_3
_geom_angle
O4 S2 O3 117.4(2)
O4 S2 N3 107.0(2)
O3 S2 N3 108.4(2)
O4 S2 C37 110.2(2)
O3 S2 C37 107.0(2)
N3 S2 C37 106.5(2)
O1 S1 O2 117.2(2)
O1 S1 N1 108.7(2)
O2 S1 N1 107.1(2)
O1 S1 C15 106.9(2)
O2 S1 C15 110.1(2)
N1 S1 C15 106.3(2)
C12 Si1 C10 110.9(3)
C12 Si1 C8 113.4(3)
C10 Si1 C8 107.3(3)
C34 Si2 C32 110.7(3)
C34 Si2 C30 112.9(3)
C32 Si2 C30 106.9(3)
C1 N1 C9 118.6(4)
C1 N1 S1 122.3(3)
C9 N1 S1 118.8(4)
C22 N2 C14 116.9(5)
C23 N3 C31 118.8(4)
C23 N3 S2 122.4(3)
C31 N3 S2 118.5(4)
C44 N4 C36 117.1(5)
C40 C39 C38 120.3(5)
C15 C16 C17 120.3(5)
C16 C15 C14 121.2(4)
C16 C15 S1 118.1(4)
C14 C15 S1 120.6(4)
N2 C14 C19 122.9(4)
N2 C14 C15 120.0(4)
C19 C14 C15 117.1(4)
C18 C19 C20 122.1(5)
C18 C19 C14 120.5(5)
C20 C19 C14 117.3(5)
C17 C18 C19 120.6(5)
C18 C17 C16 120.3(5)
C37 C38 C39 120.3(5)
C39 C40 C41 120.8(5)
C4 C3 C2 119.6(5)
N4 C36 C41 122.9(4)
N4 C36 C37 120.0(4)
C41 C36 C37 117.1(4)
C3 C4 C5 120.4(5)
C3 C4 Br1 120.4(4)
C5 C4 Br1 119.2(4)
C42 C41 C36 117.3(5)
C42 C41 C40 122.5(5)
C36 C41 C40 120.1(5)
C43 C42 C41 119.4(5)
C25 C24 C23 121.4(5)
C3 C2 C1 121.4(5)
C26 C25 C24 119.5(5)
C26 C27 C28 121.3(5)
C6 C1 C2 118.0(5)
C6 C1 N1 119.3(5)
C2 C1 N1 122.7(5)
C38 C37 C36 121.4(4)
C38 C37 S2 118.0(4)
C36 C37 S2 120.6(4)
C25 C26 C27 120.1(5)
C25 C26 Br2 120.2(4)
C27 C26 Br2 119.7(4)
C24 C23 C28 118.2(5)
C24 C23 N3 122.5(5)
C28 C23 N3 119.2(5)
C28 C29 C30 111.9(5)
C21 C20 C19 119.6(5)
N2 C22 C21 125.0(5)
C20 C21 C22 118.2(5)
C11 C10 Si1 113.8(5)
C27 C28 C23 119.4(5)
C27 C28 C29 118.2(5)
C23 C28 C29 122.5(5)
C4 C5 C6 120.6(5)
C5 C6 C1 119.9(5)
C5 C6 C7 117.9(5)
C1 C6 C7 122.2(5)
C13 C12 Si1 111.6(4)
C6 C7 C8 112.0(5)
C9 C8 C7 109.4(5)
C9 C8 Si1 115.7(4)
C7 C8 Si1 107.8(4)
N4 C44 C43 124.3(5)
N1 C9 C8 111.2(5)
C42 C43 C44 118.9(5)
C35 C34 Si2 112.1(4)
C33 C32 Si2 114.9(5)
N3 C31 C30 111.6(5)
C31 C30 C29 110.2(6)
C31 C30 Si2 116.6(5)
C29 C30 Si2 107.6(4)

loop_
_geom_bond_atom_site_label_1
_geom_bond_atom_site_label_2
_geom_bond_distance
Br1 C4 1.901(6)
Br2 C26 1.899(6)
S2 O4 1.431(4)
S2 O3 1.434(4)
S2 N3 1.649(4)
S2 C37 1.780(5)
S1 O1 1.434(4)
S1 O2 1.435(4)
S1 N1 1.651(4)
S1 C15 1.774(5)
Si1 C12 1.860(6)
Si1 C10 1.871(6)
Si1 C8 1.892(6)
Si2 C34 1.853(6)
Si2 C32 1.865(6)
Si2 C30 1.896(6)
N1 C1 1.431(7)
N1 C9 1.488(7)
N2 C22 1.318(7)
N2 C14 1.362(6)
N3 C23 1.431(7)
N3 C31 1.485(7)
N4 C44 1.321(7)
N4 C36 1.367(6)
C39 C40 1.355(8)
C39 C38 1.405(7)
C16 C15 1.375(7)
C16 C17 1.407(7)
C15 C14 1.433(7)
C14 C19 1.417(7)
C19 C18 1.412(7)
C19 C20 1.415(7)
C18 C17 1.365(8)
C38 C37 1.378(7)
C40 C41 1.424(7)
C3 C4 1.363(8)
C3 C2 1.394(8)
C36 C41 1.419(7)
C36 C37 1.429(7)
C4 C5 1.388(8)
C41 C42 1.417(7)
C42 C43 1.363(9)
C24 C25 1.388(8)
C24 C23 1.397(8)
C2 C1 1.401(7)
C25 C26 1.371(8)
C27 C26 1.376(8)
C27 C28 1.387(8)
C1 C6 1.403(7)
C35 C34 1.555(8)
C23 C28 1.404(7)
C29 C28 1.509(8)
C29 C30 1.532(9)
C20 C21 1.365(8)
C22 C21 1.407(9)
C13 C12 1.548(8)
C10 C11 1.520(11)
C5 C6 1.392(8)
C6 C7 1.515(8)
C7 C8 1.521(8)
C8 C9 1.506(8)
C44 C43 1.410(9)
C32 C33 1.505(11)
C31 C30 1.492(9)
